data_7053783
loop_
_publ_author_name
'Aubert, Vincent'
'Ishow, Elena'
'Ibersiene, Fatima'
'Boucekkine, Abdou'
'Williams, J. A. Gareth'
'Toupet, Loic'
'M\'etivier, R\'emi'
'Nakatani, Keitaro'
'Guerchais, V\'eronique'
'Le Bozec, Hubert'

_publ_section_title
;
 A &#x201C;reverse interrupter&#x201D;: the novel molecular design of a
 fluorescent photochromic DTE-based bipyridine
;
_journal_issue 6
_journal_name_full 'New Journal of Chemistry'
_journal_page_first 1320
_journal_paper_doi 10.1039/b823113c
_journal_volume 33
_journal_year 2009
_chemical_formula_sum 'C64 H58 F12 N4 S4 Si2'
_chemical_formula_weight 1295.56
_chemical_name_systematic
;
?
;
_space_group_IT_number 14
_symmetry_cell_setting monoclinic
_symmetry_space_group_name_Hall '-P 2yn'
_symmetry_space_group_name_H-M 'P 1 21/n 1'
_atom_sites_solution_hydrogens geom
_atom_sites_solution_primary direct
_atom_sites_solution_secondary difmap
_audit_creation_method SHELXL-97
_cell_angle_alpha 90.00
_cell_angle_beta 100.277(4)
_cell_angle_gamma 90.00
_cell_formula_units_Z 2
_cell_length_a 10.4582(5)
_cell_length_b 19.8097(9)
_cell_length_c 14.9154(7)
_cell_measurement_temperature 100(1)
_cell_volume 3040.5(2)
_computing_cell_refinement 'CrysAlis RED, Oxford Diffraction Ltd.,Version 1.171.26'
_computing_data_collection 'CrysAlis CCD, Oxford Diffraction Ltd.,Version 1.171.26'
_computing_data_reduction 'CrysAlis RED, Oxford Diffraction Ltd.,Version 1.171.26'
_computing_molecular_graphics 'PLATON_(Spek, 1998)'
_computing_publication_material 'SHELXL-97 (Sheldrick, 1997)'
_computing_structure_refinement 'SHELXL-97 (Sheldrick, 1997)'
_computing_structure_solution 'SIR-97_(Altomare & al., 1998)'
_diffrn_ambient_temperature 100(2)
_diffrn_detector_area_resol_mean 19.64
_diffrn_measured_fraction_theta_full 0.991
_diffrn_measured_fraction_theta_max 0.991
_diffrn_measurement_device_type 'CCD Saphire 3 Xcalibur'
_diffrn_measurement_method 'omega scan'
_diffrn_radiation_monochromator graphite
_diffrn_radiation_source 'fine-focus sealed tube'
_diffrn_radiation_type MoK\a
_diffrn_radiation_wavelength 0.71069
_diffrn_reflns_av_R_equivalents 0.0405
_diffrn_reflns_av_sigmaI/netI 0.0579
_diffrn_reflns_limit_h_max 13
_diffrn_reflns_limit_h_min -11
_diffrn_reflns_limit_k_max 21
_diffrn_reflns_limit_k_min -25
_diffrn_reflns_limit_l_max 19
_diffrn_reflns_limit_l_min -17
_diffrn_reflns_number 21731
_diffrn_reflns_theta_full 27.00
_diffrn_reflns_theta_max 27.00
_diffrn_reflns_theta_min 2.61
_exptl_absorpt_coefficient_mu 0.277
_exptl_absorpt_correction_type none
_exptl_crystal_colour red
_exptl_crystal_density_diffrn 1.415
_exptl_crystal_density_method 'not measured'
_exptl_crystal_description block
_exptl_crystal_F_000 1340
_exptl_crystal_size_max 0.32
_exptl_crystal_size_mid 0.28
_exptl_crystal_size_min 0.28
_refine_diff_density_max 1.470
_refine_diff_density_min -0.729
_refine_diff_density_rms 0.103
_refine_ls_extinction_method none
_refine_ls_goodness_of_fit_ref 1.270
_refine_ls_hydrogen_treatment constr
_refine_ls_matrix_type full
_refine_ls_number_parameters 389
_refine_ls_number_reflns 6585
_refine_ls_number_restraints 0
_refine_ls_restrained_S_all 1.270
_refine_ls_R_factor_all 0.1082
_refine_ls_R_factor_gt 0.0765
_refine_ls_shift/su_max 0.003
_refine_ls_shift/su_mean 0.000
_refine_ls_structure_factor_coef Fsqd
_refine_ls_weighting_details 'calc w=1/[\s^2^(Fo^2^)+(0.1246P)^2^+2.9515P] where P=(Fo^2^+2Fc^2^)/3'
_refine_ls_weighting_scheme calc
_refine_ls_wR_factor_gt 0.2513
_refine_ls_wR_factor_ref 0.2604
_reflns_number_gt 4381
_reflns_number_total 6585
_reflns_threshold_expression >2sigma(I)
_cod_data_source_file B823113Csup1.cif
_cod_data_source_block va147
_cod_depositor_comments
;
The following automatic conversions were performed:

'_symmetry_cell_setting' value 'Monoclinic' changed to 'monoclinic'
according to /home/saulius/struct/CIF-dictionaries/cif_core.dic
dictionary named 'cif_core.dic' version 2.4.2 from 2011-04-26.

Automatic conversion script
Id: cif_fix_values 1891 2012-01-12 08:04:46Z andrius 
;
_cod_original_sg_symbol_H-M P21/n
_cod_database_code 7053783

loop_
_symmetry_equiv_pos_as_xyz
'x, y, z'
'-x+1/2, y+1/2, -z+1/2'
'-x, -y, -z'
'x-1/2, -y-1/2, z-1/2'

loop_
_atom_site_label
_atom_site_type_symbol
_atom_site_fract_x
_atom_site_fract_y
_atom_site_fract_z
_atom_site_U_iso_or_equiv
_atom_site_adp_type
_atom_site_occupancy
_atom_site_symmetry_multiplicity
_atom_site_calc_flag
_atom_site_refinement_flags
Si1 Si 1.05479(14) 0.60750(7) 0.83961(10) 0.0289(3) Uani 1 1 d .
S1 S 0.86382(11) 0.21932(6) 0.87603(8) 0.0226(3) Uani 1 1 d .
S2 S 1.17932(13) 0.46419(7) 0.87266(10) 0.0357(4) Uani 1 1 d .
F1 F 0.8068(4) 0.2562(2) 0.5344(2) 0.0642(12) Uani 1 1 d .
F2 F 1.0004(4) 0.21708(18) 0.5498(2) 0.0559(10) Uani 1 1 d .
F3 F 1.0885(5) 0.3095(2) 0.4723(3) 0.0854(16) Uani 1 1 d .
F4 F 0.8914(6) 0.3351(2) 0.4191(3) 0.0927(18) Uani 1 1 d .
F5 F 1.1046(4) 0.4242(2) 0.5391(3) 0.0636(11) Uani 1 1 d .
F6 F 0.8974(4) 0.43571(18) 0.5297(2) 0.0514(9) Uani 1 1 d .
N1 N 0.5791(4) 0.55398(19) 0.9297(3) 0.0219(8) Uani 1 1 d .
N2 N 1.0096(5) -0.1174(2) 0.8939(4) 0.0433(12) Uani 1 1 d .
C1 C 0.5436(4) 0.4961(2) 0.9662(3) 0.0203(9) Uani 1 1 d .
C2 C 0.5879(4) 0.4334(2) 0.9447(3) 0.0219(9) Uani 1 1 d .
H2 H 0.5588 0.3939 0.9711 0.026 Uiso 1 1 calc R
C3 C 0.6756(4) 0.4279(2) 0.8839(3) 0.0222(9) Uani 1 1 d .
C4 C 0.7125(4) 0.4874(2) 0.8476(3) 0.0238(10) Uani 1 1 d .
H4 H 0.7721 0.4867 0.8064 0.029 Uiso 1 1 calc R
C5 C 0.6623(5) 0.5479(2) 0.8714(3) 0.0258(10) Uani 1 1 d .
H5 H 0.6886 0.5880 0.8448 0.031 Uiso 1 1 calc R
C6 C 0.7276(4) 0.3604(2) 0.8660(3) 0.0218(9) Uani 1 1 d .
H6 H 0.7006 0.3230 0.8978 0.026 Uiso 1 1 calc R
C7 C 0.8095(4) 0.3485(2) 0.8086(3) 0.0209(9) Uani 1 1 d .
H7 H 0.8291 0.3849 0.7719 0.025 Uiso 1 1 calc R
C8 C 0.8707(4) 0.2841(2) 0.7981(3) 0.0194(9) Uani 1 1 d .
C9 C 0.9375(4) 0.2626(2) 0.7310(3) 0.0215(9) Uani 1 1 d .
C10 C 0.9770(4) 0.1941(2) 0.7418(3) 0.0235(10) Uani 1 1 d .
H10 H 1.0228 0.1717 0.7008 0.028 Uiso 1 1 calc R
C11 C 0.9434(4) 0.1629(2) 0.8166(3) 0.0226(10) Uani 1 1 d .
C12 C 0.9656(4) 0.0923(2) 0.8433(3) 0.0242(10) Uani 1 1 d .
C13 C 1.0677(5) 0.0559(3) 0.8177(4) 0.0318(11) Uani 1 1 d .
H13 H 1.1288 0.0789 0.7887 0.038 Uiso 1 1 calc R
C14 C 1.0821(5) -0.0125(3) 0.8332(4) 0.0345(12) Uani 1 1 d .
H14 H 1.1521 -0.0358 0.8143 0.041 Uiso 1 1 calc R
C15 C 0.9945(5) -0.0482(3) 0.8766(4) 0.0333(12) Uani 1 1 d .
C16 C 0.8941(5) -0.0118(3) 0.9058(4) 0.0310(11) Uani 1 1 d .
H16 H 0.8353 -0.0344 0.9373 0.037 Uiso 1 1 calc R
C17 C 0.8804(5) 0.0569(3) 0.8888(3) 0.0275(10) Uani 1 1 d .
H17 H 0.8115 0.0806 0.9086 0.033 Uiso 1 1 calc R
C18 C 1.0917(6) -0.1554(3) 0.8447(6) 0.061(2) Uani 1 1 d .
H18A H 1.0931 -0.2028 0.8638 0.091 Uiso 1 1 calc R
H18B H 1.1800 -0.1370 0.8577 0.091 Uiso 1 1 calc R
H18C H 1.0578 -0.1523 0.7792 0.091 Uiso 1 1 calc R
C19 C 0.9060(6) -0.1540(3) 0.9240(4) 0.0422(14) Uani 1 1 d .
H19A H 0.9306 -0.2016 0.9331 0.063 Uiso 1 1 calc R
H19B H 0.8268 -0.1505 0.8778 0.063 Uiso 1 1 calc R
H19C H 0.8899 -0.1348 0.9815 0.063 Uiso 1 1 calc R
C20 C 0.9602(5) 0.3037(2) 0.6528(3) 0.0246(10) Uani 1 1 d .
C21 C 0.9315(5) 0.2735(3) 0.5583(4) 0.0321(11) Uani 1 1 d .
C22 C 0.9727(7) 0.3285(3) 0.4955(4) 0.0476(15) Uani 1 1 d .
C23 C 0.9957(5) 0.3906(3) 0.5537(4) 0.0325(12) Uani 1 1 d .
C24 C 1.0049(4) 0.3678(2) 0.6508(3) 0.0249(10) Uani 1 1 d .
C25 C 1.0553(4) 0.4137(2) 0.7256(3) 0.0262(10) Uani 1 1 d .
C26 C 1.1419(5) 0.3955(3) 0.8020(4) 0.0300(11) Uani 1 1 d .
C27 C 1.0764(5) 0.5183(3) 0.8025(4) 0.0297(11) Uani 1 1 d .
C28 C 1.0200(5) 0.4838(2) 0.7261(3) 0.0272(10) Uani 1 1 d .
H28 H 0.9624 0.5044 0.6774 0.033 Uiso 1 1 calc R
C29 C 1.2055(5) 0.3287(3) 0.8299(4) 0.0407(14) Uani 1 1 d .
H29A H 1.1497 0.3024 0.8632 0.053 Uiso 1 1 calc R
H29B H 1.2898 0.3364 0.8692 0.053 Uiso 1 1 calc R
H29C H 1.2182 0.3037 0.7755 0.053 Uiso 1 1 calc R
C30 C 1.2097(5) 0.6538(3) 0.8417(5) 0.0397(13) Uani 1 1 d .
H30A H 1.2788 0.6324 0.8855 0.060 Uiso 1 1 calc R
H30B H 1.1993 0.7008 0.8599 0.060 Uiso 1 1 calc R
H30C H 1.2329 0.6529 0.7809 0.060 Uiso 1 1 calc R
C31 C 0.9212(5) 0.6467(3) 0.7577(4) 0.0370(12) Uani 1 1 d .
H31A H 0.8405 0.6215 0.7578 0.056 Uiso 1 1 calc R
H31B H 0.9429 0.6457 0.6965 0.056 Uiso 1 1 calc R
H31C H 0.9095 0.6936 0.7756 0.056 Uiso 1 1 calc R
C32 C 1.0120(6) 0.6055(3) 0.9547(4) 0.0418(14) Uani 1 1 d .
H32A H 1.0831 0.5848 0.9975 0.063 Uiso 1 1 calc R
H32B H 0.9325 0.5790 0.9531 0.063 Uiso 1 1 calc R
H32C H 0.9977 0.6517 0.9744 0.063 Uiso 1 1 calc R

loop_
_atom_site_aniso_label
_atom_site_aniso_U_11
_atom_site_aniso_U_22
_atom_site_aniso_U_33
_atom_site_aniso_U_23
_atom_site_aniso_U_13
_atom_site_aniso_U_12
Si1 0.0282(7) 0.0267(7) 0.0321(8) -0.0010(6) 0.0060(6) -0.0023(6)
S1 0.0265(6) 0.0190(6) 0.0243(6) 0.0009(4) 0.0099(4) 0.0038(4)
S2 0.0340(7) 0.0291(7) 0.0399(8) 0.0045(6) -0.0046(5) -0.0053(5)
F1 0.058(2) 0.095(3) 0.039(2) -0.026(2) 0.0070(17) -0.019(2)
F2 0.098(3) 0.0377(19) 0.0374(18) -0.0053(15) 0.0256(19) 0.0277(19)
F3 0.118(4) 0.066(3) 0.096(4) -0.002(3) 0.081(3) 0.012(3)
F4 0.158(5) 0.065(3) 0.039(2) 0.011(2) -0.027(3) -0.026(3)
F5 0.059(2) 0.084(3) 0.053(2) 0.024(2) 0.0228(19) -0.017(2)
F6 0.070(2) 0.045(2) 0.0376(19) 0.0074(15) 0.0061(17) 0.0261(18)
N1 0.0239(19) 0.0170(19) 0.027(2) 0.0025(15) 0.0098(16) 0.0021(15)
N2 0.038(3) 0.021(2) 0.069(4) 0.005(2) 0.005(2) 0.0038(19)
C1 0.021(2) 0.019(2) 0.022(2) -0.0004(17) 0.0060(17) 0.0013(17)
C2 0.026(2) 0.017(2) 0.025(2) 0.0029(18) 0.0095(18) -0.0020(18)
C3 0.022(2) 0.025(2) 0.021(2) -0.0013(18) 0.0077(18) 0.0070(18)
C4 0.024(2) 0.024(2) 0.026(2) -0.0013(19) 0.0108(19) 0.0083(18)
C5 0.031(2) 0.022(2) 0.026(2) 0.0068(19) 0.011(2) 0.0044(19)
C6 0.025(2) 0.016(2) 0.026(2) 0.0020(18) 0.0096(18) 0.0024(18)
C7 0.023(2) 0.017(2) 0.022(2) -0.0007(17) 0.0032(18) 0.0040(17)
C8 0.022(2) 0.015(2) 0.022(2) 0.0005(17) 0.0055(17) 0.0007(17)
C9 0.023(2) 0.019(2) 0.024(2) -0.0016(18) 0.0067(18) 0.0009(17)
C10 0.022(2) 0.020(2) 0.030(2) -0.0016(19) 0.0076(19) 0.0012(18)
C11 0.023(2) 0.020(2) 0.026(2) -0.0031(18) 0.0077(18) 0.0033(18)
C12 0.025(2) 0.020(2) 0.027(2) 0.0026(18) 0.0036(19) 0.0008(18)
C13 0.032(3) 0.023(3) 0.043(3) 0.005(2) 0.013(2) 0.002(2)
C14 0.033(3) 0.023(3) 0.048(3) -0.001(2) 0.009(2) 0.009(2)
C15 0.034(3) 0.021(2) 0.042(3) 0.001(2) -0.001(2) 0.002(2)
C16 0.028(2) 0.029(3) 0.036(3) 0.007(2) 0.004(2) -0.001(2)
C17 0.028(2) 0.028(3) 0.026(2) 0.004(2) 0.0027(19) 0.004(2)
C18 0.047(4) 0.025(3) 0.110(6) 0.001(4) 0.014(4) 0.010(3)
C19 0.048(3) 0.027(3) 0.047(3) 0.010(3) -0.005(3) -0.004(2)
C20 0.031(2) 0.022(2) 0.023(2) -0.0024(19) 0.0111(19) 0.0036(19)
C21 0.044(3) 0.024(3) 0.029(3) -0.003(2) 0.011(2) 0.008(2)
C22 0.068(4) 0.052(4) 0.026(3) 0.002(3) 0.017(3) 0.010(3)
C23 0.034(3) 0.032(3) 0.034(3) 0.010(2) 0.014(2) 0.002(2)
C24 0.024(2) 0.023(2) 0.030(3) 0.0042(19) 0.0094(19) 0.0046(19)
C25 0.025(2) 0.023(2) 0.032(3) 0.005(2) 0.009(2) -0.0024(19)
C26 0.025(2) 0.026(3) 0.037(3) 0.007(2) 0.003(2) -0.001(2)
C27 0.027(2) 0.026(3) 0.036(3) 0.005(2) 0.006(2) -0.004(2)
C28 0.029(2) 0.023(2) 0.030(3) 0.005(2) 0.007(2) 0.0011(19)
C29 0.034(3) 0.030(3) 0.054(4) 0.012(3) -0.004(2) 0.004(2)
C30 0.032(3) 0.023(3) 0.063(4) -0.002(3) 0.006(3) -0.003(2)
C31 0.036(3) 0.041(3) 0.036(3) 0.002(2) 0.009(2) 0.000(2)
C32 0.036(3) 0.056(4) 0.032(3) -0.007(3) 0.005(2) -0.007(3)

loop_
_atom_type_symbol
_atom_type_description
_atom_type_scat_dispersion_real
_atom_type_scat_dispersion_imag
_atom_type_scat_source
C C 0.0033 0.0016 'International Tables Vol C Tables 4.2.6.8 and 6.1.1.4'
H H 0.0000 0.0000 'International Tables Vol C Tables 4.2.6.8 and 6.1.1.4'
N N 0.0061 0.0033 'International Tables Vol C Tables 4.2.6.8 and 6.1.1.4'
F F 0.0171 0.0103 'International Tables Vol C Tables 4.2.6.8 and 6.1.1.4'
Si Si 0.0817 0.0704 'International Tables Vol C Tables 4.2.6.8 and 6.1.1.4'
S S 0.1246 0.1234 'International Tables Vol C Tables 4.2.6.8 and 6.1.1.4'

loop_
_geom_angle_atom_site_label_1
_geom_angle_atom_site_label_2
_geom_angle_atom_site_label_3
_geom_angle
_geom_angle_site_symmetry_3
C32 Si1 C31 110.0(3) .
C32 Si1 C30 110.5(3) .
C31 Si1 C30 110.9(3) .
C32 Si1 C27 108.4(3) .
C31 Si1 C27 108.4(2) .
C30 Si1 C27 108.7(2) .
C11 S1 C8 93.0(2) .
C26 S2 C27 94.0(2) .
C5 N1 C1 116.3(4) .
C15 N2 C18 118.5(5) .
C15 N2 C19 119.0(5) .
C18 N2 C19 116.5(5) .
N1 C1 C2 122.8(4) .
N1 C1 C1 115.6(5) 3_667
C2 C1 C1 121.6(5) 3_667
C1 C2 C3 120.3(4) .
C1 C2 H2 119.9 .
C3 C2 H2 119.9 .
C4 C3 C2 116.6(4) .
C4 C3 C6 124.1(4) .
C2 C3 C6 119.2(4) .
C5 C4 C3 119.6(4) .
C5 C4 H4 120.2 .
C3 C4 H4 120.2 .
N1 C5 C4 124.4(4) .
N1 C5 H5 117.8 .
C4 C5 H5 117.8 .
C7 C6 C3 124.9(4) .
C7 C6 H6 117.6 .
C3 C6 H6 117.5 .
C6 C7 C8 124.8(4) .
C6 C7 H7 117.6 .
C8 C7 H7 117.6 .
C9 C8 C7 129.6(4) .
C9 C8 S1 110.0(3) .
C7 C8 S1 120.4(3) .
C8 C9 C10 112.7(4) .
C8 C9 C20 125.1(4) .
C10 C9 C20 122.1(4) .
C11 C10 C9 114.2(4) .
C11 C10 H10 122.9 .
C9 C10 H10 122.9 .
C10 C11 C12 126.9(4) .
C10 C11 S1 110.0(3) .
C12 C11 S1 123.0(4) .
C13 C12 C17 117.2(4) .
C13 C12 C11 120.8(4) .
C17 C12 C11 121.9(4) .
C14 C13 C12 121.9(5) .
C14 C13 H13 119.1 .
C12 C13 H13 119.1 .
C13 C14 C15 120.8(5) .
C13 C14 H14 119.6 .
C15 C14 H14 119.6 .
N2 C15 C14 121.2(5) .
N2 C15 C16 120.7(5) .
C14 C15 C16 118.1(5) .
C17 C16 C15 120.3(5) .
C17 C16 H16 119.8 .
C15 C16 H16 119.8 .
C16 C17 C12 121.7(5) .
C16 C17 H17 119.1 .
C12 C17 H17 119.1 .
N2 C18 H18A 109.5 .
N2 C18 H18B 109.5 .
H18A C18 H18B 109.5 .
N2 C18 H18C 109.5 .
H18A C18 H18C 109.5 .
H18B C18 H18C 109.5 .
N2 C19 H19A 109.5 .
N2 C19 H19B 109.5 .
H19A C19 H19B 109.5 .
N2 C19 H19C 109.5 .
H19A C19 H19C 109.5 .
H19B C19 H19C 109.5 .
C24 C20 C9 129.7(4) .
C24 C20 C21 111.3(4) .
C9 C20 C21 119.0(4) .
F1 C21 F2 106.0(5) .
F1 C21 C20 111.9(4) .
F2 C21 C20 113.3(4) .
F1 C21 C22 112.6(5) .
F2 C21 C22 108.4(4) .
C20 C21 C22 104.8(4) .
F4 C22 F3 106.0(5) .
F4 C22 C23 115.9(5) .
F3 C22 C23 108.3(6) .
F4 C22 C21 113.1(6) .
F3 C22 C21 108.3(5) .
C23 C22 C21 105.1(4) .
F6 C23 F5 104.5(4) .
F6 C23 C24 111.5(4) .
F5 C23 C24 112.8(4) .
F6 C23 C22 110.5(5) .
F5 C23 C22 111.0(5) .
C24 C23 C22 106.6(4) .
C20 C24 C25 130.2(4) .
C20 C24 C23 109.9(4) .
C25 C24 C23 120.0(4) .
C26 C25 C28 112.4(5) .
C26 C25 C24 124.5(4) .
C28 C25 C24 123.1(4) .
C25 C26 C29 130.8(5) .
C25 C26 S2 110.2(4) .
C29 C26 S2 118.9(4) .
C28 C27 S2 108.8(4) .
C28 C27 Si1 131.3(4) .
S2 C27 Si1 120.0(3) .
C27 C28 C25 114.5(4) .
C27 C28 H28 122.8 .
C25 C28 H28 122.8 .
C26 C29 H29A 109.5 .
C26 C29 H29B 109.5 .
H29A C29 H29B 109.5 .
C26 C29 H29C 109.5 .
H29A C29 H29C 109.5 .
H29B C29 H29C 109.5 .
Si1 C30 H30A 109.5 .
Si1 C30 H30B 109.5 .
H30A C30 H30B 109.5 .
Si1 C30 H30C 109.5 .
H30A C30 H30C 109.5 .
H30B C30 H30C 109.5 .
Si1 C31 H31A 109.5 .
Si1 C31 H31B 109.5 .
H31A C31 H31B 109.5 .
Si1 C31 H31C 109.5 .
H31A C31 H31C 109.5 .
H31B C31 H31C 109.5 .
Si1 C32 H32A 109.5 .
Si1 C32 H32B 109.5 .
H32A C32 H32B 109.5 .
Si1 C32 H32C 109.5 .
H32A C32 H32C 109.5 .
H32B C32 H32C 109.5 .

loop_
_geom_bond_atom_site_label_1
_geom_bond_atom_site_label_2
_geom_bond_distance
_geom_bond_site_symmetry_2
Si1 C32 1.850(6) .
Si1 C31 1.855(6) .
Si1 C30 1.858(5) .
Si1 C27 1.876(5) .
S1 C11 1.729(5) .
S1 C8 1.740(4) .
S2 C26 1.723(5) .
S2 C27 1.733(5) .
F1 C21 1.334(7) .
F2 C21 1.348(6) .
F3 C22 1.371(8) .
F4 C22 1.301(7) .
F5 C23 1.370(6) .
F6 C23 1.361(6) .
N1 C5 1.340(6) .
N1 C1 1.351(6) .
N2 C15 1.400(7) .
N2 C18 1.437(9) .
N2 C19 1.440(8) .
C1 C2 1.382(6) .
C1 C1 1.483(9) 3_667
C2 C3 1.404(6) .
C2 H2 0.9500 .
C3 C4 1.381(7) .
C3 C6 1.485(6) .
C4 C5 1.381(6) .
C4 H4 0.9500 .
C5 H5 0.9500 .
C6 C7 1.336(6) .
C6 H6 0.9500 .
C7 C8 1.448(6) .
C7 H7 0.9500 .
C8 C9 1.386(6) .
C9 C10 1.419(6) .
C9 C20 1.477(6) .
C10 C11 1.374(7) .
C10 H10 0.9500 .
C11 C12 1.462(6) .
C12 C13 1.398(7) .
C12 C17 1.401(7) .
C13 C14 1.378(7) .
C13 H13 0.9500 .
C14 C15 1.402(8) .
C14 H14 0.9500 .
C15 C16 1.406(7) .
C16 C17 1.387(7) .
C16 H16 0.9500 .
C17 H17 0.9500 .
C18 H18A 0.9800 .
C18 H18B 0.9800 .
C18 H18C 0.9800 .
C19 H19A 0.9800 .
C19 H19B 0.9800 .
C19 H19C 0.9800 .
C20 C24 1.354(7) .
C20 C21 1.511(7) .
C21 C22 1.547(8) .
C22 C23 1.501(8) .
C23 C24 1.504(7) .
C24 C25 1.462(7) .
C25 C26 1.370(7) .
C25 C28 1.438(7) .
C26 C29 1.507(7) .
C27 C28 1.370(7) .
C28 H28 0.9500 .
C29 H29A 0.9800 .
C29 H29B 0.9800 .
C29 H29C 0.9800 .
C30 H30A 0.9800 .
C30 H30B 0.9800 .
C30 H30C 0.9800 .
C31 H31A 0.9800 .
C31 H31B 0.9800 .
C31 H31C 0.9800 .
C32 H32A 0.9800 .
C32 H32B 0.9800 .
C32 H32C 0.9800 .

loop_
_geom_torsion_atom_site_label_1
_geom_torsion_atom_site_label_2
_geom_torsion_atom_site_label_3
_geom_torsion_atom_site_label_4
_geom_torsion
_geom_torsion_site_symmetry_1
_geom_torsion_site_symmetry_4
C5 N1 C1 C2 -1.0(7) . .
C5 N1 C1 C1 177.3(5) . 3_667
N1 C1 C2 C3 1.4(7) . .
C1 C1 C2 C3 -176.8(5) 3_667 .
C1 C2 C3 C4 -0.6(7) . .
C1 C2 C3 C6 176.5(4) . .
C2 C3 C4 C5 -0.4(7) . .
C6 C3 C4 C5 -177.3(4) . .
C1 N1 C5 C4 -0.1(7) . .
C3 C4 C5 N1 0.8(7) . .
C4 C3 C6 C7 -4.4(7) . .
C2 C3 C6 C7 178.7(4) . .
C3 C6 C7 C8 173.3(4) . .
C6 C7 C8 C9 167.2(5) . .
C6 C7 C8 S1 -11.6(6) . .
C11 S1 C8 C9 -2.4(4) . .
C11 S1 C8 C7 176.6(4) . .
C7 C8 C9 C10 -176.6(4) . .
S1 C8 C9 C10 2.3(5) . .
C7 C8 C9 C20 -0.1(8) . .
S1 C8 C9 C20 178.8(4) . .
C8 C9 C10 C11 -0.9(6) . .
C20 C9 C10 C11 -177.5(4) . .
C9 C10 C11 C12 177.2(4) . .
C9 C10 C11 S1 -1.0(5) . .
C8 S1 C11 C10 1.9(4) . .
C8 S1 C11 C12 -176.3(4) . .
C10 C11 C12 C13 26.4(7) . .
S1 C11 C12 C13 -155.7(4) . .
C10 C11 C12 C17 -148.4(5) . .
S1 C11 C12 C17 29.6(6) . .
C17 C12 C13 C14 2.3(8) . .
C11 C12 C13 C14 -172.7(5) . .
C12 C13 C14 C15 -0.6(8) . .
C18 N2 C15 C14 -17.6(8) . .
C19 N2 C15 C14 -169.4(5) . .
C18 N2 C15 C16 165.2(6) . .
C19 N2 C15 C16 13.3(8) . .
C13 C14 C15 N2 -179.0(5) . .
C13 C14 C15 C16 -1.7(8) . .
N2 C15 C16 C17 179.6(5) . .
C14 C15 C16 C17 2.3(8) . .
C15 C16 C17 C12 -0.6(8) . .
C13 C12 C17 C16 -1.7(7) . .
C11 C12 C17 C16 173.2(5) . .
C8 C9 C20 C24 48.4(7) . .
C10 C9 C20 C24 -135.4(5) . .
C8 C9 C20 C21 -131.5(5) . .
C10 C9 C20 C21 44.7(6) . .
C24 C20 C21 F1 -119.4(5) . .
C9 C20 C21 F1 60.5(6) . .
C24 C20 C21 F2 120.9(5) . .
C9 C20 C21 F2 -59.2(6) . .
C24 C20 C21 C22 2.9(6) . .
C9 C20 C21 C22 -177.2(4) . .
F1 C21 C22 F4 -16.7(7) . .
F2 C21 C22 F4 100.2(6) . .
C20 C21 C22 F4 -138.6(5) . .
F1 C21 C22 F3 -133.9(5) . .
F2 C21 C22 F3 -17.0(7) . .
C20 C21 C22 F3 104.3(5) . .
F1 C21 C22 C23 110.6(5) . .
F2 C21 C22 C23 -132.5(5) . .
C20 C21 C22 C23 -11.2(6) . .
F4 C22 C23 F6 19.5(7) . .
F3 C22 C23 F6 138.3(5) . .
C21 C22 C23 F6 -106.2(5) . .
F4 C22 C23 F5 -95.9(7) . .
F3 C22 C23 F5 22.9(6) . .
C21 C22 C23 F5 138.4(5) . .
F4 C22 C23 C24 140.8(6) . .
F3 C22 C23 C24 -100.3(5) . .
C21 C22 C23 C24 15.2(6) . .
C9 C20 C24 C25 6.3(9) . .
C21 C20 C24 C25 -173.8(5) . .
C9 C20 C24 C23 -173.0(5) . .
C21 C20 C24 C23 6.9(6) . .
F6 C23 C24 C20 106.5(5) . .
F5 C23 C24 C20 -136.3(5) . .
C22 C23 C24 C20 -14.2(6) . .
F6 C23 C24 C25 -72.9(6) . .
F5 C23 C24 C25 44.3(6) . .
C22 C23 C24 C25 166.4(5) . .
C20 C24 C25 C26 44.5(8) . .
C23 C24 C25 C26 -136.2(5) . .
C20 C24 C25 C28 -136.4(5) . .
C23 C24 C25 C28 42.9(7) . .
C28 C25 C26 C29 -179.5(5) . .
C24 C25 C26 C29 -0.3(9) . .
C28 C25 C26 S2 -0.3(5) . .
C24 C25 C26 S2 178.9(4) . .
C27 S2 C26 C25 1.4(4) . .
C27 S2 C26 C29 -179.3(4) . .
C26 S2 C27 C28 -2.2(4) . .
C26 S2 C27 Si1 176.1(3) . .
C32 Si1 C27 C28 125.5(5) . .
C31 Si1 C27 C28 6.2(6) . .
C30 Si1 C27 C28 -114.4(5) . .
C32 Si1 C27 S2 -52.3(4) . .
C31 Si1 C27 S2 -171.6(3) . .
C30 Si1 C27 S2 67.8(4) . .
S2 C27 C28 C25 2.4(6) . .
Si1 C27 C28 C25 -175.6(4) . .
C26 C25 C28 C27 -1.4(6) . .
C24 C25 C28 C27 179.3(4) . .
